data_7001959
loop_
_publ_author_name
'Dastgir, Sarim'
'Coleman, Karl S.'
'Cowley, Andrew R.'
'Green, Malcolm L. H.'

_publ_section_title
;
 Stable crystalline annulated diaminocarbenes: coordination with
 rhodium(i), iridium(i) and catalytic hydroformylation studies
;
_journal_issue 35
_journal_name_full 'Dalton Transactions'
_journal_page_first 7203
_journal_paper_doi 10.1039/b905729c
_journal_year 2009
_chemical_compound_source
;
synthesis as described
;
_chemical_formula_moiety ' C45 H54 Cl1 Ir N2 '
_chemical_formula_sum 'C45 H54 Cl Ir N2'
_chemical_formula_weight 850.61
_chemical_name_systematic
;
?
;
_space_group_IT_number 14
_symmetry_cell_setting monoclinic
_symmetry_space_group_name_Hall '-P 2ybc'
_symmetry_space_group_name_H-M 'P 1 21/c 1'
_atom_sites_solution_hydrogens geom
_atom_sites_solution_primary direct
_cell_angle_alpha 90
_cell_angle_beta 106.6717(5)
_cell_angle_gamma 90
_cell_formula_units_Z 4
_cell_length_a 11.6520(2)
_cell_length_b 28.9269(3)
_cell_length_c 11.7784(2)
_cell_measurement_reflns_used 39394
_cell_measurement_temperature 150
_cell_measurement_theta_max 28
_cell_measurement_theta_min 5
_cell_volume 3803.10(10)
_computing_cell_refinement
;
KappaCCD software 'DENZO' (Otwinowski & Minor, 1996)
;
_computing_data_collection
;
KappaCCD software 'Collect' (Nonius, 2000)
;
_computing_data_reduction
;
KappaCCD software 'DENZO' (Otwinowski & Minor, 1996)
;
_computing_publication_material
;
CRYSTALS (Watkin et al, 2001)
;
_computing_structure_refinement
;
CRYSTALS (Watkin et al, 2001)
;
_computing_structure_solution 'SIR92 (Giacovazzo et al, 1992)'
_diffrn_ambient_temperature 150
_diffrn_measured_fraction_theta_full 0.994
_diffrn_measured_fraction_theta_max 0.994
_diffrn_measurement_device_type
;
Nonius KappaCCD
;
_diffrn_measurement_method \w
_diffrn_radiation_monochromator graphite
_diffrn_radiation_type 'Mo K\a'
_diffrn_radiation_wavelength 0.71073
_diffrn_reflns_av_R_equivalents 0.041
_diffrn_reflns_limit_h_max 15
_diffrn_reflns_limit_h_min -15
_diffrn_reflns_limit_k_max 37
_diffrn_reflns_limit_k_min -37
_diffrn_reflns_limit_l_max 15
_diffrn_reflns_limit_l_min -15
_diffrn_reflns_number 39394
_diffrn_reflns_theta_full 27.476
_diffrn_reflns_theta_max 27.476
_diffrn_reflns_theta_min 5.136
_diffrn_standards_decay_% 0.00
_diffrn_standards_interval_count 0
_diffrn_standards_interval_time 0
_diffrn_standards_number 0
_exptl_absorpt_coefficient_mu 3.615
_exptl_absorpt_correction_T_max 0.75
_exptl_absorpt_correction_T_min 0.60
_exptl_absorpt_correction_type multi-scan
_exptl_absorpt_process_details
;
Denzo/Scalepack (Otwinowski & Minor, 1996)
;
_exptl_crystal_colour ' orange '
_exptl_crystal_density_diffrn 1.486
_exptl_crystal_description ' fragment '
_exptl_crystal_F_000 1728
_exptl_crystal_size_max 0.14
_exptl_crystal_size_mid 0.14
_exptl_crystal_size_min 0.08
_refine_diff_density_max 0.49
_refine_diff_density_min -0.62
_refine_ls_extinction_method None
_refine_ls_goodness_of_fit_ref 1.0769
_refine_ls_hydrogen_treatment mixed
_refine_ls_matrix_type full
_refine_ls_number_parameters 458
_refine_ls_number_reflns 6115
_refine_ls_number_restraints 0
_refine_ls_R_factor_all 0.0433
_refine_ls_R_factor_gt 0.0218
_refine_ls_shift/su_max 0.002747
_refine_ls_structure_factor_coef F
_refine_ls_weighting_details
;
Method, part 1, Chebychev polynomial, (Watkin, 1994, Prince, 1982)
[weight] = 1.0/[A~0~*T~0~(x)+A~1~*T~1~(x) ... +A~n-1~]*T~n-1~(x)]
where A~i~ are the Chebychev coefficients listed below and x= Fcalc/Fmax
Method = Robust Weighting (Prince, 1982)
W = [weight] * [1-(deltaF/6*sigmaF)^2^]^2^
A~i~ are:
0.214 0.256E-01 0.803E-02
;
_refine_ls_weighting_scheme calc
_refine_ls_wR_factor_all 0.0475
_refine_ls_wR_factor_gt 0.0226
_refine_ls_wR_factor_ref 0.0226
_reflns_limit_h_max 14
_reflns_limit_h_min -15
_reflns_limit_k_max 37
_reflns_limit_k_min 0
_reflns_limit_l_max 15
_reflns_limit_l_min 0
_reflns_number_gt 6115
_reflns_number_total 8609
_reflns_threshold_expression I>3.00u(I)
_cod_data_source_file b905729c.txt
_cod_data_source_block (COD)IrBIAN-SIPr)Cl_7b
_cod_depositor_comments
;
The following automatic conversions were performed:
'_symmetry_cell_setting' value 'Monoclinic' changed to 'monoclinic'
according to '/home/saulius/struct/CIF-dictionaries/cif_core.dic'
dictionary named 'cif_core.dic' version 2.4.1 from 2010-06-29.

Automatic conversion script
Id: cif_fix_enum 1527 2010-12-29 10:47:43Z saulius 
;
_cod_original_sg_symbol_H-M 'P 1 21/c 1 '
_cod_original_formula_sum ' C45 H54 Cl1 Ir N2 '
_cod_database_code 7001959

loop_
_symmetry_equiv_pos_as_xyz
x,y,z
-x,-y,-z
-x,y+1/2,-z+1/2
x,-y+1/2,z+1/2

loop_
_atom_site_label
_atom_site_type_symbol
_atom_site_fract_x
_atom_site_fract_y
_atom_site_fract_z
_atom_site_U_iso_or_equiv
_atom_site_occupancy
_atom_site_adp_type
Ir1 Ir 0.337256(11) 0.115754(4) 0.190006(10) 0.0147 1.0000 Uani
Cl1 Cl 0.26517(7) 0.18772(3) 0.10476(7) 0.0213 1.0000 Uani
C1 C 0.2451(3) 0.13371(10) 0.3098(3) 0.0145 1.0000 Uani
N1 N 0.1258(2) 0.14149(9) 0.2811(2) 0.0156 1.0000 Uani
C2 C 0.0909(3) 0.17105(11) 0.3691(3) 0.0165 1.0000 Uani
C3 C 0.2136(3) 0.18595(10) 0.4531(3) 0.0149 1.0000 Uani
N2 N 0.2963(2) 0.15389(9) 0.4157(2) 0.0148 1.0000 Uani
C4 C 0.0257(3) 0.14795(10) 0.4487(3) 0.0164 1.0000 Uani
C5 C -0.0859(3) 0.12816(13) 0.4260(3) 0.0257 1.0000 Uani
C6 C -0.1253(3) 0.11387(14) 0.5241(3) 0.0281 1.0000 Uani
C7 C -0.0596(3) 0.12199(13) 0.6398(3) 0.0272 1.0000 Uani
C8 C 0.2012(3) 0.17926(10) 0.5768(3) 0.0161 1.0000 Uani
C9 C 0.2694(3) 0.19437(11) 0.6854(3) 0.0209 1.0000 Uani
C10 C 0.2282(3) 0.18435(12) 0.7857(3) 0.0232 1.0000 Uani
C11 C 0.1248(3) 0.16001(12) 0.7773(3) 0.0241 1.0000 Uani
C12 C 0.0518(3) 0.14497(11) 0.6647(3) 0.0207 1.0000 Uani
C13 C 0.0937(3) 0.15565(11) 0.5671(3) 0.0181 1.0000 Uani
C14 C 0.0319(3) 0.12361(10) 0.1829(3) 0.0166 1.0000 Uani
C15 C -0.0418(3) 0.15501(11) 0.1020(3) 0.0187 1.0000 Uani
C16 C -0.1403(3) 0.13750(14) 0.0139(3) 0.0310 1.0000 Uani
C17 C -0.1648(4) 0.09093(15) 0.0073(4) 0.0373 1.0000 Uani
C18 C -0.0930(4) 0.06088(13) 0.0866(4) 0.0347 1.0000 Uani
C19 C 0.0067(3) 0.07593(11) 0.1768(3) 0.0227 1.0000 Uani
C20 C -0.0251(3) 0.20739(11) 0.1058(3) 0.0203 1.0000 Uani
C21 C -0.1222(3) 0.23091(13) 0.1498(3) 0.0305 1.0000 Uani
C22 C -0.0287(4) 0.22744(13) -0.0161(3) 0.0307 1.0000 Uani
C23 C 0.0780(3) 0.03999(12) 0.2624(3) 0.0280 1.0000 Uani
C24 C 0.0105(4) 0.02254(15) 0.3479(4) 0.0454 1.0000 Uani
C25 C 0.1095(4) -0.00142(13) 0.1953(4) 0.0374 1.0000 Uani
C26 C 0.4147(3) 0.14590(11) 0.4946(3) 0.0191 1.0000 Uani
C27 C 0.5076(3) 0.17684(12) 0.4944(3) 0.0219 1.0000 Uani
C28 C 0.6178(3) 0.16964(15) 0.5779(3) 0.0331 1.0000 Uani
C29 C 0.6349(3) 0.13378(16) 0.6582(3) 0.0380 1.0000 Uani
C30 C 0.5423(3) 0.10365(14) 0.6565(3) 0.0313 1.0000 Uani
C31 C 0.4296(3) 0.10897(12) 0.5754(3) 0.0225 1.0000 Uani
C32 C 0.4914(3) 0.21695(11) 0.4082(3) 0.0209 1.0000 Uani
C33 C 0.5081(3) 0.26296(13) 0.4749(3) 0.0307 1.0000 Uani
C34 C 0.5760(4) 0.21358(13) 0.3305(3) 0.0319 1.0000 Uani
C35 C 0.3317(3) 0.07442(12) 0.5764(3) 0.0246 1.0000 Uani
C36 C 0.3123(4) 0.07006(13) 0.6990(3) 0.0340 1.0000 Uani
C37 C 0.3595(4) 0.02629(13) 0.5362(3) 0.0355 1.0000 Uani
C38 C 0.4749(3) 0.07426(11) 0.2963(3) 0.0213 1.0000 Uani
C39 C 0.3819(3) 0.04511(11) 0.2315(3) 0.0217 1.0000 Uani
C40 C 0.3914(3) 0.01631(11) 0.1272(3) 0.0254 1.0000 Uani
C41 C 0.3387(4) 0.04141(12) 0.0092(3) 0.0302 1.0000 Uani
C42 C 0.3553(3) 0.09314(12) 0.0214(3) 0.0219 1.0000 Uani
C43 C 0.4611(3) 0.11556(13) 0.0804(3) 0.0235 1.0000 Uani
C44 C 0.5785(3) 0.09109(13) 0.1387(3) 0.0295 1.0000 Uani
C45 C 0.5932(3) 0.08145(12) 0.2704(3) 0.0269 1.0000 Uani
H1 H 0.482(3) 0.0800(13) 0.374(3) 0.022(9) 1.0000 Uiso
H2 H 0.330(4) 0.0338(14) 0.271(3) 0.030(10) 1.0000 Uiso
H3 H 0.299(3) 0.1112(13) -0.032(3) 0.022(9) 1.0000 Uiso
H4 H 0.467(4) 0.1481(16) 0.068(4) 0.043(12) 1.0000 Uiso
H21 H 0.0344 0.1951 0.3242 0.0196 1.0000 Uiso
H31 H 0.2429 0.2184 0.4512 0.0175 1.0000 Uiso
H51 H -0.1380 0.1239 0.3429 0.0312 1.0000 Uiso
H61 H -0.2036 0.0973 0.5086 0.0346 1.0000 Uiso
H71 H -0.0908 0.1116 0.7062 0.0352 1.0000 Uiso
H91 H 0.3455 0.2118 0.6941 0.0246 1.0000 Uiso
H101 H 0.2765 0.1955 0.8655 0.0273 1.0000 Uiso
H111 H 0.1008 0.1529 0.8504 0.0305 1.0000 Uiso
H161 H -0.1932 0.1591 -0.0446 0.0349 1.0000 Uiso
H171 H -0.2354 0.0789 -0.0558 0.0421 1.0000 Uiso
H181 H -0.1125 0.0271 0.0798 0.0420 1.0000 Uiso
H201 H 0.0558 0.2136 0.1619 0.0228 1.0000 Uiso
H211 H -0.1099 0.2652 0.1518 0.0345 1.0000 Uiso
H212 H -0.1171 0.2196 0.2314 0.0345 1.0000 Uiso
H213 H -0.2029 0.2233 0.0951 0.0345 1.0000 Uiso
H221 H -0.0174 0.2617 -0.0095 0.0353 1.0000 Uiso
H222 H -0.1079 0.2203 -0.0742 0.0353 1.0000 Uiso
H223 H 0.0369 0.2134 -0.0439 0.0353 1.0000 Uiso
H231 H 0.1531 0.0557 0.3094 0.0355 1.0000 Uiso
H241 H 0.0604 -0.0010 0.4025 0.0608 1.0000 Uiso
H242 H -0.0062 0.0491 0.3953 0.0608 1.0000 Uiso
H243 H -0.0669 0.0081 0.3018 0.0608 1.0000 Uiso
H251 H 0.1563 -0.0246 0.2535 0.0469 1.0000 Uiso
H252 H 0.1585 0.0094 0.1434 0.0469 1.0000 Uiso
H253 H 0.0341 -0.0161 0.1455 0.0469 1.0000 Uiso
H281 H 0.6861 0.1909 0.5798 0.0396 1.0000 Uiso
H291 H 0.7147 0.1296 0.7180 0.0441 1.0000 Uiso
H301 H 0.5565 0.0775 0.7145 0.0378 1.0000 Uiso
H321 H 0.4077 0.2154 0.3543 0.0250 1.0000 Uiso
H331 H 0.4971 0.2890 0.4170 0.0363 1.0000 Uiso
H332 H 0.5905 0.2644 0.5313 0.0363 1.0000 Uiso
H333 H 0.4475 0.2656 0.5199 0.0363 1.0000 Uiso
H341 H 0.5626 0.2406 0.2751 0.0404 1.0000 Uiso
H342 H 0.6609 0.2138 0.3819 0.0404 1.0000 Uiso
H343 H 0.5600 0.1842 0.2837 0.0404 1.0000 Uiso
H351 H 0.2570 0.0867 0.5194 0.0299 1.0000 Uiso
H361 H 0.2474 0.0471 0.6957 0.0438 1.0000 Uiso
H362 H 0.3883 0.0595 0.7573 0.0438 1.0000 Uiso
H363 H 0.2887 0.1008 0.7240 0.0438 1.0000 Uiso
H371 H 0.2934 0.0045 0.5380 0.0446 1.0000 Uiso
H372 H 0.4367 0.0148 0.5908 0.0446 1.0000 Uiso
H373 H 0.3666 0.0282 0.4537 0.0446 1.0000 Uiso
H401 H 0.4778 0.0095 0.1367 0.0328 1.0000 Uiso
H402 H 0.3470 -0.0133 0.1262 0.0328 1.0000 Uiso
H411 H 0.3794 0.0299 -0.0494 0.0373 1.0000 Uiso
H412 H 0.2511 0.0345 -0.0203 0.0373 1.0000 Uiso
H441 H 0.6463 0.1110 0.1318 0.0382 1.0000 Uiso
H442 H 0.5801 0.0611 0.0971 0.0382 1.0000 Uiso
H451 H 0.6350 0.1083 0.3180 0.0322 1.0000 Uiso
H452 H 0.6430 0.0530 0.2942 0.0322 1.0000 Uiso

loop_
_atom_site_aniso_label
_atom_site_aniso_U_11
_atom_site_aniso_U_22
_atom_site_aniso_U_33
_atom_site_aniso_U_23
_atom_site_aniso_U_13
_atom_site_aniso_U_12
Ir1 0.01851(6) 0.01372(5) 0.01357(5) 0.00093(5) 0.00712(4) 0.00223(6)
Cl1 0.0271(4) 0.0175(3) 0.0218(4) 0.0052(3) 0.0109(3) 0.0052(3)
C1 0.0180(14) 0.0146(13) 0.0121(13) 0.0031(11) 0.0066(12) -0.0005(12)
N1 0.0176(12) 0.0167(13) 0.0133(12) -0.0035(10) 0.0057(10) -0.0019(10)
C2 0.0184(15) 0.0198(15) 0.0109(13) -0.0025(11) 0.0038(12) 0.0022(12)
C3 0.0142(14) 0.0141(14) 0.0153(14) -0.0020(11) 0.0027(12) 0.0015(11)
N2 0.0150(12) 0.0179(12) 0.0115(11) 0.0009(10) 0.0039(9) 0.0031(10)
C4 0.0175(15) 0.0155(14) 0.0172(14) -0.0038(12) 0.0065(12) -0.0012(12)
C5 0.0179(16) 0.035(2) 0.0250(17) -0.0063(14) 0.0075(14) -0.0011(14)
C6 0.0199(16) 0.0326(18) 0.0340(18) -0.0048(17) 0.0110(14) -0.0083(16)
C7 0.0257(17) 0.033(2) 0.0291(17) 0.0058(15) 0.0178(14) 0.0016(15)
C8 0.0190(15) 0.0135(14) 0.0165(14) -0.0016(11) 0.0061(12) 0.0032(12)
C9 0.0207(16) 0.0226(16) 0.0182(15) -0.0005(12) 0.0039(13) 0.0015(13)
C10 0.0278(18) 0.0282(17) 0.0122(14) -0.0017(13) 0.0034(13) 0.0086(14)
C11 0.0273(17) 0.0309(18) 0.0180(15) 0.0050(13) 0.0127(13) 0.0088(14)
C12 0.0250(17) 0.0212(16) 0.0174(15) 0.0020(12) 0.0083(13) 0.0042(13)
C13 0.0184(15) 0.0170(14) 0.0199(15) 0.0001(12) 0.0069(12) 0.0033(12)
C14 0.0146(14) 0.0205(16) 0.0155(14) -0.0031(12) 0.0059(11) -0.0022(12)
C15 0.0198(15) 0.0227(16) 0.0149(14) -0.0011(12) 0.0070(12) -0.0020(13)
C16 0.0268(19) 0.039(2) 0.0215(18) -0.0036(15) -0.0022(15) -0.0042(16)
C17 0.031(2) 0.043(2) 0.032(2) -0.0081(18) -0.0020(17) -0.0118(18)
C18 0.039(2) 0.0282(19) 0.037(2) -0.0107(17) 0.0126(18) -0.0145(17)
C19 0.0288(18) 0.0186(16) 0.0232(17) -0.0045(13) 0.0115(14) -0.0071(13)
C20 0.0201(16) 0.0194(16) 0.0174(15) 0.0004(12) -0.0010(13) 0.0024(13)
C21 0.0214(17) 0.0325(19) 0.0325(19) -0.0031(16) -0.0006(15) 0.0082(15)
C22 0.036(2) 0.0273(19) 0.0250(18) 0.0064(15) 0.0027(15) -0.0004(16)
C23 0.037(2) 0.0176(16) 0.034(2) 0.0019(14) 0.0177(17) -0.0018(14)
C24 0.064(3) 0.031(2) 0.057(3) 0.014(2) 0.043(2) 0.005(2)
C25 0.041(2) 0.0247(19) 0.052(3) -0.0099(17) 0.021(2) -0.0063(16)
C26 0.0157(15) 0.0255(17) 0.0159(14) 0.0001(13) 0.0043(12) 0.0060(13)
C27 0.0202(16) 0.0302(18) 0.0152(15) -0.0028(13) 0.0047(12) 0.0016(14)
C28 0.0210(18) 0.047(2) 0.031(2) 0.0000(17) 0.0069(15) -0.0026(16)
C29 0.0236(19) 0.059(3) 0.0276(19) 0.0140(18) 0.0011(15) 0.0140(18)
C30 0.0236(18) 0.048(2) 0.0227(17) 0.0157(16) 0.0075(14) 0.0144(16)
C31 0.0209(15) 0.0311(19) 0.0171(14) 0.0050(13) 0.0080(12) 0.0082(14)
C32 0.0172(15) 0.0234(16) 0.0221(16) 0.0020(13) 0.0052(13) 0.0006(13)
C33 0.0244(18) 0.0293(19) 0.037(2) -0.0066(16) 0.0068(16) -0.0031(15)
C34 0.039(2) 0.0287(19) 0.033(2) 0.0005(16) 0.0186(17) -0.0008(16)
C35 0.0270(18) 0.0238(17) 0.0241(17) 0.0083(14) 0.0088(14) 0.0075(14)
C36 0.046(2) 0.032(2) 0.031(2) 0.0105(16) 0.0229(18) 0.0065(17)
C37 0.056(3) 0.0268(19) 0.0283(19) 0.0094(15) 0.0201(19) 0.0075(18)
C38 0.0252(17) 0.0222(16) 0.0171(16) 0.0074(13) 0.0069(13) 0.0102(13)
C39 0.0297(18) 0.0123(14) 0.0281(17) 0.0063(13) 0.0161(15) 0.0054(13)
C40 0.038(2) 0.0175(16) 0.0262(17) -0.0009(13) 0.0187(16) 0.0030(14)
C41 0.050(2) 0.0220(17) 0.0211(17) -0.0058(14) 0.0147(16) 0.0035(16)
C42 0.0343(19) 0.0234(17) 0.0114(14) -0.0011(13) 0.0121(14) 0.0047(15)
C43 0.0293(17) 0.0238(16) 0.0275(16) 0.0047(16) 0.0242(14) 0.0057(16)
C44 0.0275(18) 0.0292(19) 0.039(2) 0.0066(16) 0.0203(16) 0.0086(15)
C45 0.0216(17) 0.0241(17) 0.035(2) 0.0047(15) 0.0078(15) 0.0075(14)

loop_
_atom_type_symbol
_atom_type_scat_dispersion_real
_atom_type_scat_dispersion_imag
_atom_type_scat_Cromer_Mann_a1
_atom_type_scat_Cromer_Mann_b1
_atom_type_scat_Cromer_Mann_a2
_atom_type_scat_Cromer_Mann_b2
_atom_type_scat_Cromer_Mann_a3
_atom_type_scat_Cromer_Mann_b3
_atom_type_scat_Cromer_Mann_a4
_atom_type_scat_Cromer_Mann_b4
_atom_type_scat_Cromer_Mann_c
_atom_type_scat_source
'C ' 0.0033 0.0016 2.3100 20.8439 1.0200 10.2075 1.5886 0.5687 0.8650 51.6512 0.2156 International_Tables_Vol_IV_Table_2.2B
'H ' 0.0000 0.0000 0.4930 10.5109 0.3229 26.1257 0.1402 3.1424 0.0408 57.7998 0.0030 International_Tables_Vol_IV_Table_2.2B
'Cl ' 0.1484 0.1585 11.4604 0.0104 7.1964 1.1662 6.2556 18.5194 1.6455 47.7784 -9.5574 International_Tables_Vol_IV_Table_2.2B
'Ir ' -1.4442 7.9887 27.3049 1.5928 16.7296 8.8655 15.6115 0.4179 5.8338 45.0011 11.4722 International_Tables_Vol_IV_Table_2.2B
'N ' 0.0061 0.0033 12.2126 0.0057 3.1322 9.8933 2.0125 28.9975 1.1663 0.5826 -11.5290 International_Tables_Vol_IV_Table_2.2B

loop_
_geom_angle_atom_site_label_1
_geom_angle_site_symmetry_1
_geom_angle_atom_site_label_2
_geom_angle_site_symmetry_2
_geom_angle_atom_site_label_3
_geom_angle_site_symmetry_3
_geom_angle
_geom_angle_publ_flag
Cl1 . Ir1 . C1 . 82.97(8) yes
Cl1 . Ir1 . C38 . 150.95(10) yes
C1 . Ir1 . C38 . 101.16(12) yes
Cl1 . Ir1 . C39 . 167.92(10) yes
C1 . Ir1 . C39 . 102.98(12) yes
C38 . Ir1 . C39 . 38.94(14) yes
Cl1 . Ir1 . C42 . 89.58(9) yes
C1 . Ir1 . C42 . 155.55(13) yes
C38 . Ir1 . C42 . 96.64(13) yes
C39 . Ir1 . C42 . 80.71(13) yes
Cl1 . Ir1 . C43 . 88.04(10) yes
C1 . Ir1 . C43 . 163.51(14) yes
C38 . Ir1 . C43 . 80.26(13) yes
C39 . Ir1 . C43 . 88.51(13) yes
C42 . Ir1 . C43 . 37.22(13) yes
Ir1 . C1 . N1 . 124.6(2) yes
Ir1 . C1 . N2 . 124.1(2) yes
N1 . C1 . N2 . 108.0(2) yes
C1 . N1 . C2 . 112.8(2) yes
C1 . N1 . C14 . 129.1(2) yes
C2 . N1 . C14 . 118.0(2) yes
N1 . C2 . C3 . 102.6(2) yes
N1 . C2 . C4 . 117.5(3) yes
C3 . C2 . C4 . 105.2(2) yes
N1 . C2 . H21 . 107.609 no
C3 . C2 . H21 . 119.454 no
C4 . C2 . H21 . 105.196 no
C2 . C3 . N2 . 101.2(2) yes
C2 . C3 . C8 . 104.7(2) yes
N2 . C3 . C8 . 116.9(2) yes
C2 . C3 . H31 . 120.295 no
N2 . C3 . H31 . 108.823 no
C8 . C3 . H31 . 105.603 no
C1 . N2 . C3 . 113.0(2) yes
C1 . N2 . C26 . 127.7(3) yes
C3 . N2 . C26 . 119.2(2) yes
C2 . C4 . C5 . 132.5(3) yes
C2 . C4 . C13 . 107.6(3) yes
C5 . C4 . C13 . 119.2(3) yes
C4 . C5 . C6 . 118.1(3) yes
C4 . C5 . H51 . 120.931 no
C6 . C5 . H51 . 120.931 no
C5 . C6 . C7 . 122.5(3) yes
C5 . C6 . H61 . 118.775 no
C7 . C6 . H61 . 118.775 no
C6 . C7 . C12 . 120.2(3) yes
C6 . C7 . H71 . 119.916 no
C12 . C7 . H71 . 119.916 no
C3 . C8 . C9 . 131.8(3) yes
C3 . C8 . C13 . 108.3(3) yes
C9 . C8 . C13 . 119.8(3) yes
C8 . C9 . C10 . 117.8(3) yes
C8 . C9 . H91 . 121.117 no
C10 . C9 . H91 . 121.117 no
C9 . C10 . C11 . 122.7(3) yes
C9 . C10 . H101 . 118.652 no
C11 . C10 . H101 . 118.652 no
C10 . C11 . C12 . 120.1(3) yes
C10 . C11 . H111 . 119.945 no
C12 . C11 . H111 . 119.945 no
C7 . C12 . C11 . 127.3(3) yes
C7 . C12 . C13 . 116.6(3) yes
C11 . C12 . C13 . 116.1(3) yes
C4 . C13 . C8 . 113.1(3) yes
C4 . C13 . C12 . 123.1(3) yes
C8 . C13 . C12 . 123.5(3) yes
N1 . C14 . C15 . 119.0(3) yes
N1 . C14 . C19 . 119.5(3) yes
C15 . C14 . C19 . 121.2(3) yes
C14 . C15 . C16 . 118.4(3) yes
C14 . C15 . C20 . 124.7(3) yes
C16 . C15 . C20 . 116.8(3) yes
C15 . C16 . C17 . 120.5(4) yes
C15 . C16 . H161 . 119.734 no
C17 . C16 . H161 . 119.734 no
C16 . C17 . C18 . 120.5(4) yes
C16 . C17 . H171 . 119.774 no
C18 . C17 . H171 . 119.774 no
C17 . C18 . C19 . 122.1(3) yes
C17 . C18 . H181 . 118.955 no
C19 . C18 . H181 . 118.955 no
C14 . C19 . C18 . 117.3(3) yes
C14 . C19 . C23 . 124.8(3) yes
C18 . C19 . C23 . 117.9(3) yes
C15 . C20 . C21 . 110.5(3) yes
C15 . C20 . C22 . 112.2(3) yes
C21 . C20 . C22 . 108.9(3) yes
C15 . C20 . H201 . 106.694 no
C21 . C20 . H201 . 110.117 no
C22 . C20 . H201 . 108.426 no
C20 . C21 . H211 . 109.467 no
C20 . C21 . H212 . 109.467 no
H211 . C21 . H212 . 109.476 no
C20 . C21 . H213 . 109.467 no
H211 . C21 . H213 . 109.476 no
H212 . C21 . H213 . 109.476 no
C20 . C22 . H221 . 109.467 no
C20 . C22 . H222 . 109.467 no
H221 . C22 . H222 . 109.476 no
C20 . C22 . H223 . 109.466 no
H221 . C22 . H223 . 109.476 no
H222 . C22 . H223 . 109.476 no
C19 . C23 . C24 . 112.1(3) yes
C19 . C23 . C25 . 111.0(3) yes
C24 . C23 . C25 . 108.9(3) yes
C19 . C23 . H231 . 106.434 no
C24 . C23 . H231 . 108.557 no
C25 . C23 . H231 . 109.753 no
C23 . C24 . H241 . 109.467 no
C23 . C24 . H242 . 109.467 no
H241 . C24 . H242 . 109.476 no
C23 . C24 . H243 . 109.467 no
H241 . C24 . H243 . 109.476 no
H242 . C24 . H243 . 109.476 no
C23 . C25 . H251 . 109.467 no
C23 . C25 . H252 . 109.466 no
H251 . C25 . H252 . 109.476 no
C23 . C25 . H253 . 109.467 no
H251 . C25 . H253 . 109.476 no
H252 . C25 . H253 . 109.476 no
N2 . C26 . C27 . 119.4(3) yes
N2 . C26 . C31 . 117.8(3) yes
C27 . C26 . C31 . 122.6(3) yes
C26 . C27 . C28 . 117.3(3) yes
C26 . C27 . C32 . 122.7(3) yes
C28 . C27 . C32 . 120.0(3) yes
C27 . C28 . C29 . 121.3(4) yes
C27 . C28 . H281 . 119.342 no
C29 . C28 . H281 . 119.342 no
C28 . C29 . C30 . 120.4(3) yes
C28 . C29 . H291 . 119.808 no
C30 . C29 . H291 . 119.808 no
C29 . C30 . C31 . 121.2(3) yes
C29 . C30 . H301 . 119.381 no
C31 . C30 . H301 . 119.381 no
C26 . C31 . C30 . 117.2(3) yes
C26 . C31 . C35 . 123.9(3) yes
C30 . C31 . C35 . 118.9(3) yes
C27 . C32 . C33 . 110.4(3) yes
C27 . C32 . C34 . 111.9(3) yes
C33 . C32 . C34 . 110.7(3) yes
C27 . C32 . H321 . 107.570 no
C33 . C32 . H321 . 108.843 no
C34 . C32 . H321 . 107.206 no
C32 . C33 . H331 . 109.467 no
C32 . C33 . H332 . 109.466 no
H331 . C33 . H332 . 109.476 no
C32 . C33 . H333 . 109.467 no
H331 . C33 . H333 . 109.476 no
H332 . C33 . H333 . 109.476 no
C32 . C34 . H341 . 109.467 no
C32 . C34 . H342 . 109.466 no
H341 . C34 . H342 . 109.475 no
C32 . C34 . H343 . 109.467 no
H341 . C34 . H343 . 109.476 no
H342 . C34 . H343 . 109.476 no
C31 . C35 . C36 . 112.1(3) yes
C31 . C35 . C37 . 111.7(3) yes
C36 . C35 . C37 . 108.5(3) yes
C31 . C35 . H351 . 105.811 no
C36 . C35 . H351 . 109.106 no
C37 . C35 . H351 . 109.581 no
C35 . C36 . H361 . 109.467 no
C35 . C36 . H362 . 109.467 no
H361 . C36 . H362 . 109.476 no
C35 . C36 . H363 . 109.467 no
H361 . C36 . H363 . 109.476 no
H362 . C36 . H363 . 109.476 no
C35 . C37 . H371 . 109.467 no
C35 . C37 . H372 . 109.467 no
H371 . C37 . H372 . 109.476 no
C35 . C37 . H373 . 109.467 no
H371 . C37 . H373 . 109.476 no
H372 . C37 . H373 . 109.476 no
Ir1 . C38 . C39 . 71.54(19) yes
Ir1 . C38 . C45 . 112.7(2) yes
C39 . C38 . C45 . 125.3(3) yes
Ir1 . C38 . H1 . 109(2) no
C39 . C38 . H1 . 119(2) no
C45 . C38 . H1 . 111(2) no
Ir1 . C39 . C38 . 69.52(18) yes
Ir1 . C39 . C40 . 114.3(2) yes
C38 . C39 . C40 . 122.9(3) yes
Ir1 . C39 . H2 . 107(2) no
C38 . C39 . H2 . 117(2) no
C40 . C39 . H2 . 115(2) no
C39 . C40 . C41 . 111.8(3) yes
C39 . C40 . H401 . 108.878 no
C41 . C40 . H401 . 108.878 no
C39 . C40 . H402 . 108.878 no
C41 . C40 . H402 . 108.878 no
H401 . C40 . H402 . 109.467 no
C40 . C41 . C42 . 112.1(3) yes
C40 . C41 . H411 . 108.816 no
C42 . C41 . H411 . 108.816 no
C40 . C41 . H412 . 108.816 no
C42 . C41 . H412 . 108.816 no
H411 . C41 . H412 . 109.467 no
Ir1 . C42 . C41 . 110.1(2) yes
Ir1 . C42 . C43 . 72.83(18) yes
C41 . C42 . C43 . 125.5(3) yes
Ir1 . C42 . H3 . 103(2) no
C41 . C42 . H3 . 116(2) no
C43 . C42 . H3 . 115(2) no
Ir1 . C43 . C42 . 69.94(17) yes
Ir1 . C43 . C44 . 113.2(2) yes
C42 . C43 . C44 . 124.3(3) yes
Ir1 . C43 . H4 . 100(3) no
C42 . C43 . H4 . 118(3) no
C44 . C43 . H4 . 116(3) no
C43 . C44 . C45 . 111.5(3) yes
C43 . C44 . H441 . 108.954 no
C45 . C44 . H441 . 108.954 no
C43 . C44 . H442 . 108.954 no
C45 . C44 . H442 . 108.954 no
H441 . C44 . H442 . 109.467 no
C38 . C45 . C44 . 112.6(3) yes
C38 . C45 . H451 . 108.679 no
C44 . C45 . H451 . 108.679 no
C38 . C45 . H452 . 108.679 no
C44 . C45 . H452 . 108.679 no
H451 . C45 . H452 . 109.467 no

loop_
_geom_bond_atom_site_label_1
_geom_bond_site_symmetry_1
_geom_bond_atom_site_label_2
_geom_bond_site_symmetry_2
_geom_bond_distance
_geom_bond_publ_flag
Ir1 . Cl1 . 2.3587(7) yes
Ir1 . C1 . 2.070(3) yes
Ir1 . C38 . 2.104(3) yes
Ir1 . C39 . 2.131(3) yes
Ir1 . C42 . 2.158(3) yes
Ir1 . C43 . 2.195(3) yes
C1 . N1 . 1.353(4) yes
C1 . N2 . 1.351(4) yes
N1 . C2 . 1.487(4) yes
N1 . C14 . 1.441(4) yes
C2 . C3 . 1.548(4) yes
C2 . C4 . 1.520(4) yes
C2 . H21 . 1.000 no
C3 . N2 . 1.492(4) yes
C3 . C8 . 1.517(4) yes
C3 . H31 . 1.000 no
N2 . C26 . 1.444(4) yes
C4 . C5 . 1.376(4) yes
C4 . C13 . 1.411(4) yes
C5 . C6 . 1.420(5) yes
C5 . H51 . 1.000 no
C6 . C7 . 1.379(5) yes
C6 . H61 . 1.000 no
C7 . C12 . 1.411(5) yes
C7 . H71 . 1.000 no
C8 . C9 . 1.369(4) yes
C8 . C13 . 1.403(4) yes
C9 . C10 . 1.427(4) yes
C9 . H91 . 1.000 no
C10 . C11 . 1.374(5) yes
C10 . H101 . 1.000 no
C11 . C12 . 1.423(5) yes
C11 . H111 . 1.000 no
C12 . C13 . 1.405(4) yes
C14 . C15 . 1.414(4) yes
C14 . C19 . 1.408(4) yes
C15 . C16 . 1.403(5) yes
C15 . C20 . 1.527(5) yes
C16 . C17 . 1.375(5) yes
C16 . H161 . 1.000 no
C17 . C18 . 1.371(6) yes
C17 . H171 . 1.000 no
C18 . C19 . 1.400(5) yes
C18 . H181 . 1.000 no
C19 . C23 . 1.519(5) yes
C20 . C21 . 1.532(5) yes
C20 . C22 . 1.538(5) yes
C20 . H201 . 1.000 no
C21 . H211 . 1.000 no
C21 . H212 . 1.000 no
C21 . H213 . 1.000 no
C22 . H221 . 1.000 no
C22 . H222 . 1.000 no
C22 . H223 . 1.000 no
C23 . C24 . 1.531(5) yes
C23 . C25 . 1.536(5) yes
C23 . H231 . 1.000 no
C24 . H241 . 1.000 no
C24 . H242 . 1.000 no
C24 . H243 . 1.000 no
C25 . H251 . 1.000 no
C25 . H252 . 1.000 no
C25 . H253 . 1.000 no
C26 . C27 . 1.406(5) yes
C26 . C31 . 1.408(4) yes
C27 . C28 . 1.391(5) yes
C27 . C32 . 1.518(5) yes
C28 . C29 . 1.379(6) yes
C28 . H281 . 1.000 no
C29 . C30 . 1.383(6) yes
C29 . H291 . 1.000 no
C30 . C31 . 1.393(5) yes
C30 . H301 . 1.000 no
C31 . C35 . 1.519(5) yes
C32 . C33 . 1.529(5) yes
C32 . C34 . 1.529(5) yes
C32 . H321 . 1.000 no
C33 . H331 . 1.000 no
C33 . H332 . 1.000 no
C33 . H333 . 1.000 no
C34 . H341 . 1.000 no
C34 . H342 . 1.000 no
C34 . H343 . 1.000 no
C35 . C36 . 1.529(5) yes
C35 . C37 . 1.535(5) yes
C35 . H351 . 1.000 no
C36 . H361 . 1.000 no
C36 . H362 . 1.000 no
C36 . H363 . 1.000 no
C37 . H371 . 1.000 no
C37 . H372 . 1.000 no
C37 . H373 . 1.000 no
C38 . C39 . 1.412(5) yes
C38 . C45 . 1.509(5) yes
C38 . H1 . 0.91(4) no
C39 . C40 . 1.514(5) yes
C39 . H2 . 0.93(4) no
C40 . C41 . 1.533(5) yes
C40 . H401 . 1.000 no
C40 . H402 . 1.000 no
C41 . C42 . 1.510(5) yes
C41 . H411 . 1.000 no
C41 . H412 . 1.000 no
C42 . C43 . 1.390(5) yes
C42 . H3 . 0.93(4) no
C43 . C44 . 1.518(5) yes
C43 . H4 . 0.96(5) no
C44 . C45 . 1.536(5) yes
C44 . H441 . 1.000 no
C44 . H442 . 1.000 no
C45 . H451 . 1.000 no
C45 . H452 . 1.000 no
